data_7060025
loop_
_publ_author_name
'Imrankhan, Mohammed'
'Shivashankar, Kalegowda'

_publ_section_title
;
 Iodine catalyzed one-pot four component synthesis of coumarinyl
 phosphoramidates via sequential addition of reactants
;
_journal_issue 43
_journal_name_full 'New Journal of Chemistry'
_journal_page_first 18573
_journal_page_last 18578
_journal_paper_doi 10.1039/D0NJ04445H
_journal_volume 44
_journal_year 2020
_chemical_formula_moiety 'C14 H18 N O5 P'
_chemical_formula_sum 'C14 H18 N O5 P'
_chemical_formula_weight 311.26
_space_group_IT_number 2
_space_group_name_Hall '-P 1'
_space_group_name_H-M_alt 'P -1'
_symmetry_cell_setting triclinic
_symmetry_space_group_name_H-M 'P -1'
_atom_sites_solution_hydrogens geom
_atom_sites_solution_primary direct
_atom_sites_solution_secondary difmap
_audit_creation_method SHELXL-97
_audit_update_record
;
2019-02-12 deposited with the CCDC.	2020-09-30 downloaded from the CCDC.
;
_cell_angle_alpha 99.987(6)
_cell_angle_beta 100.884(6)
_cell_angle_gamma 103.517(6)
_cell_formula_units_Z 4
_cell_length_a 7.4224(12)
_cell_length_b 14.193(2)
_cell_length_c 17.094(3)
_cell_measurement_reflns_used 4477
_cell_measurement_temperature 100(2)
_cell_measurement_theta_max 25.00
_cell_measurement_theta_min 1.25
_cell_volume 1674.2(5)
_computing_cell_refinement 'SAINT (Bruker,1998)'
_computing_data_collection 'SMART (Bruker,1998)'
_computing_data_reduction SAINT
_computing_molecular_graphics 'ORTEP-3 for Windows (Farrugia, 1997) and PLATON (Spek, 2009)'
_computing_publication_material 'WinGX (Farrugia, 1999)'
_computing_structure_refinement 'SHELXL-97 (Sheldrick, 2008)'
_computing_structure_solution 'SHELXS-97 (Sheldrick, 2008)'
_diffrn_ambient_temperature 100(2)
_diffrn_measured_fraction_theta_full 1.000
_diffrn_measured_fraction_theta_max 1.000
_diffrn_measurement_device_type 'Bruker Smart APEX CCD detector'
_diffrn_measurement_method '\w scans'
_diffrn_radiation_monochromator graphite
_diffrn_radiation_source 'fine-focus sealed tube'
_diffrn_radiation_type MoK\a
_diffrn_radiation_wavelength 0.71073
_diffrn_reflns_av_R_equivalents 0.0523
_diffrn_reflns_av_sigmaI/netI 0.0275
_diffrn_reflns_limit_h_max 8
_diffrn_reflns_limit_h_min -8
_diffrn_reflns_limit_k_max 16
_diffrn_reflns_limit_k_min -16
_diffrn_reflns_limit_l_max 20
_diffrn_reflns_limit_l_min -20
_diffrn_reflns_number 36364
_diffrn_reflns_theta_full 25.00
_diffrn_reflns_theta_max 25.00
_diffrn_reflns_theta_min 1.25
_exptl_absorpt_coefficient_mu 0.183
_exptl_absorpt_correction_T_max 0.9731
_exptl_absorpt_correction_T_min 0.9714
_exptl_absorpt_correction_type multi-scan
_exptl_absorpt_process_details 'SADABS  (Bruker, 1998)'
_exptl_crystal_colour yellow
_exptl_crystal_density_diffrn 1.235
_exptl_crystal_density_method 'not measured'
_exptl_crystal_description block
_exptl_crystal_F_000 656
_exptl_crystal_size_max 0.16
_exptl_crystal_size_mid 0.16
_exptl_crystal_size_min 0.15
_refine_diff_density_max 2.597
_refine_diff_density_min -0.619
_refine_diff_density_rms 0.182
_refine_ls_extinction_method none
_refine_ls_goodness_of_fit_ref 1.949
_refine_ls_hydrogen_treatment mixed
_refine_ls_matrix_type full
_refine_ls_number_parameters 379
_refine_ls_number_reflns 5896
_refine_ls_number_restraints 0
_refine_ls_restrained_S_all 1.949
_refine_ls_R_factor_all 0.1576
_refine_ls_R_factor_gt 0.1381
_refine_ls_shift/su_max 0.050
_refine_ls_shift/su_mean 0.041
_refine_ls_structure_factor_coef Fsqd
_refine_ls_weighting_details 'calc w=1/[\s^2^(Fo^2^)+(0.2000P)^2^+0.0000P] where P=(Fo^2^+2Fc^2^)/3'
_refine_ls_weighting_scheme calc
_refine_ls_wR_factor_gt 0.4180
_refine_ls_wR_factor_ref 0.4399
_reflns_number_gt 4477
_reflns_number_total 5896
_reflns_threshold_expression >2\s(I)
_cod_data_source_file d0nj04445h2.cif
_cod_data_source_block red
_cod_depositor_comments
;
       Adding full bibliography for 7060025.cif.

2024-06-28
Z value and formula fixed to values more according to usual
chemical conventions.                 miguel
;
_cod_original_formula_sum 'C28 H36 N2 O10 P2'
_cod_original_formula_weight 622.53
_cod_original_formula_moiety 'C28 H36 N2 O10 P2'
_cod_original_formula_units_Z 2
_cod_database_code 7060025

loop_
_symmetry_equiv_pos_as_xyz
'x, y, z'
'-x, -y, -z'

loop_
_atom_site_label
_atom_site_type_symbol
_atom_site_fract_x
_atom_site_fract_y
_atom_site_fract_z
_atom_site_U_iso_or_equiv
_atom_site_adp_type
_atom_site_occupancy
_atom_site_symmetry_multiplicity
_atom_site_calc_flag
_atom_site_refinement_flags
_atom_site_disorder_assembly
_atom_site_disorder_group
P001 P 0.3725(2) 0.61217(10) 0.56411(8) 0.0485(5) Uani 1 1 d . . .
P002 P 0.4155(4) 0.13138(14) 1.05187(10) 0.0805(7) Uani 1 1 d . . .
O003 O 0.0501(5) 0.0382(3) 0.6572(2) 0.0562(10) Uani 1 1 d . . .
O004 O 0.3684(6) 0.5122(3) 0.5752(2) 0.0609(11) Uani 1 1 d . . .
O005 O 0.4542(6) 0.6942(3) 0.6451(2) 0.0662(11) Uani 1 1 d . . .
O006 O 0.1723(6) 0.6313(3) 0.5361(3) 0.0673(12) Uani 1 1 d . . .
O007 O 0.1750(6) 0.6478(3) 0.2048(3) 0.0758(13) Uani 1 1 d . . .
O008 O 0.4358(8) 0.0506(4) 1.0917(3) 0.0868(16) Uani 1 1 d . . .
N009 N 0.3958(8) 0.1037(4) 0.9571(3) 0.0631(14) Uani 1 1 d . . .
H009 H 0.3990 0.0436 0.9347 0.076 Uiso 1 1 calc R . .
N00A N 0.4841(7) 0.6404(4) 0.4952(3) 0.0613(13) Uani 1 1 d . . .
H00A H 0.5548 0.6024 0.4794 0.074 Uiso 1 1 calc R . .
O00B O 0.0067(8) -0.1105(3) 0.6826(3) 0.0913(15) Uani 1 1 d . . .
C00C C 0.2208(6) 0.1841(4) 0.7622(3) 0.0411(11) Uani 1 1 d . . .
C00D C 0.2861(7) 0.2888(4) 0.7831(3) 0.0445(11) Uani 1 1 d . . .
H00D H 0.3596 0.3214 0.8369 0.053 Uiso 1 1 calc R . .
C00E C 0.1181(6) 0.1398(4) 0.6830(3) 0.0451(12) Uani 1 1 d . . .
C00F C 0.3554(7) 0.7740(4) 0.3270(3) 0.0445(12) Uani 1 1 d . . .
C00G C 0.2563(6) 0.1227(4) 0.8187(3) 0.0430(11) Uani 1 1 d . . .
C00H C 0.4345(7) 0.8742(4) 0.3608(3) 0.0484(12) Uani 1 1 d . . .
H00H H 0.5047 0.8947 0.4162 0.058 Uiso 1 1 calc R . .
C00I C 0.3724(7) 0.1726(4) 0.9044(3) 0.0480(12) Uani 1 1 d . . .
H00A H 0.5002 0.2107 0.9017 0.058 Uiso 1 1 calc R . .
H00B H 0.3100 0.2206 0.9293 0.058 Uiso 1 1 calc R . .
C00J C 0.2563(7) 0.7464(4) 0.2445(4) 0.0526(13) Uani 1 1 d . . .
C00K C 0.0788(7) 0.1930(5) 0.6231(3) 0.0540(14) Uani 1 1 d . . .
C00L C 0.3657(7) 0.6958(4) 0.3700(3) 0.0476(12) Uani 1 1 d . . .
C00M C 0.1837(7) 0.0232(4) 0.7931(3) 0.0532(13) Uani 1 1 d . . .
H00M H 0.2030 -0.0178 0.8305 0.064 Uiso 1 1 calc R . .
C00N C 0.4764(8) 0.7236(4) 0.4577(3) 0.0511(13) Uani 1 1 d . . .
H00C H 0.6086 0.7617 0.4607 0.061 Uiso 1 1 calc R . .
H00D H 0.4187 0.7681 0.4899 0.061 Uiso 1 1 calc R . .
C00O C 0.2461(8) 0.3451(4) 0.7276(3) 0.0530(13) Uani 1 1 d . . .
C00P C 0.4156(8) 0.9461(4) 0.3170(4) 0.0578(14) Uani 1 1 d . . .
C00Q C 0.1451(8) 0.2975(5) 0.6481(3) 0.0565(14) Uani 1 1 d . . .
H00Q H 0.1201 0.3364 0.6095 0.068 Uiso 1 1 calc R . .
C00R C 0.2331(8) 0.8153(6) 0.1977(3) 0.0623(17) Uani 1 1 d . . .
C00S C 0.3174(8) 0.9138(5) 0.2352(4) 0.0636(17) Uani 1 1 d . . .
H00S H 0.3082 0.9622 0.2037 0.076 Uiso 1 1 calc R . .
O00T O 0.1052(10) 0.4879(4) 0.2090(5) 0.134(3) Uani 1 1 d . . .
C00U C 0.2809(8) 0.6007(4) 0.3311(4) 0.0630(15) Uani 1 1 d . . .
H00U H 0.2853 0.5503 0.3609 0.076 Uiso 1 1 calc R . .
C00V C 0.0764(9) -0.0226(4) 0.7094(4) 0.0628(15) Uani 1 1 d . . .
C00X C 0.1862(9) 0.5730(5) 0.2484(5) 0.0769(19) Uani 1 1 d . . .
C00Y C 0.3210(12) 0.4602(5) 0.7548(4) 0.082(2) Uani 1 1 d . . .
H00A H 0.4604 0.4802 0.7642 0.123 Uiso 1 1 calc R . .
H00B H 0.2847 0.4832 0.8054 0.123 Uiso 1 1 calc R . .
H00C H 0.2654 0.4898 0.7118 0.123 Uiso 1 1 calc R . .
O00Z O 0.6244(10) 0.2266(6) 1.0759(5) 0.127(2) Uani 1 1 d . . .
C010 C 0.0439(10) 0.6314(6) 0.5903(5) 0.084(2) Uani 1 1 d . . .
H01A H -0.0850 0.6244 0.5586 0.126 Uiso 1 1 calc R . .
H01B H 0.0878 0.6942 0.6317 0.126 Uiso 1 1 calc R . .
H01C H 0.0421 0.5758 0.6172 0.126 Uiso 1 1 calc R . .
C011 C 0.4969(11) 1.0548(5) 0.3546(5) 0.089(2) Uani 1 1 d . . .
H01D H 0.5463 1.0888 0.3147 0.133 Uiso 1 1 calc R . .
H01E H 0.6007 1.0647 0.4027 0.133 Uiso 1 1 calc R . .
H01F H 0.3968 1.0823 0.3712 0.133 Uiso 1 1 calc R . .
C012 C -0.0266(10) 0.1439(6) 0.5387(4) 0.0736(18) Uani 1 1 d . . .
H01G H -0.0638 0.1933 0.5104 0.110 Uiso 1 1 calc R . .
H01H H -0.1411 0.0930 0.5390 0.110 Uiso 1 1 calc R . .
H01I H 0.0548 0.1125 0.5102 0.110 Uiso 1 1 calc R . .
C013 C 0.6409(11) 0.7018(6) 0.6958(5) 0.092(2) Uani 1 1 d . . .
H01J H 0.6423 0.6372 0.7086 0.138 Uiso 1 1 calc R . .
H01K H 0.6666 0.7520 0.7466 0.138 Uiso 1 1 calc R . .
H01L H 0.7393 0.7212 0.6661 0.138 Uiso 1 1 calc R . .
C014 C 0.1245(10) 0.7808(7) 0.1095(4) 0.088(2) Uani 1 1 d . . .
H01A H -0.0122 0.7570 0.1065 0.132 Uiso 1 1 calc R . .
H01B H 0.1678 0.7266 0.0822 0.132 Uiso 1 1 calc R . .
H01C H 0.1470 0.8363 0.0823 0.132 Uiso 1 1 calc R . .
C015 C 0.1056(15) 0.1302(8) 1.0663(11) 0.219(10) Uani 1 1 d . . .
H01M H 0.0534 0.0997 1.0079 0.328 Uiso 1 1 calc R . .
H01N H 0.0254 0.1706 1.0857 0.328 Uiso 1 1 calc R . .
H01O H 0.1078 0.0779 1.0968 0.328 Uiso 1 1 calc R . .
C016 C 0.7055(8) 0.2742(8) 1.1585(4) 0.146(5) Uani 1 1 d . . .
H01P H 0.6154 0.3052 1.1807 0.218 Uiso 1 1 calc R . .
H01Q H 0.8235 0.3255 1.1630 0.218 Uiso 1 1 calc R . .
H01R H 0.7342 0.2253 1.1893 0.218 Uiso 1 1 calc R . .
W O 0.2923(8) 0.1909(5) 1.0786(4) 0.120(2) Uiso 1 1 d R . .

loop_
_atom_site_aniso_label
_atom_site_aniso_U_11
_atom_site_aniso_U_22
_atom_site_aniso_U_33
_atom_site_aniso_U_23
_atom_site_aniso_U_13
_atom_site_aniso_U_12
P001 0.0722(10) 0.0420(8) 0.0451(8) 0.0201(6) 0.0255(7) 0.0252(7)
P002 0.1562(19) 0.0713(12) 0.0453(10) 0.0300(8) 0.0400(10) 0.0663(12)
O003 0.058(2) 0.059(2) 0.049(2) 0.0120(17) 0.0091(16) 0.0129(17)
O004 0.100(3) 0.050(2) 0.055(2) 0.0298(18) 0.039(2) 0.033(2)
O005 0.075(3) 0.061(3) 0.061(3) 0.009(2) 0.020(2) 0.016(2)
O006 0.073(3) 0.075(3) 0.071(3) 0.029(2) 0.029(2) 0.034(2)
O007 0.065(3) 0.076(3) 0.074(3) -0.006(2) 0.004(2) 0.021(2)
O008 0.158(5) 0.086(3) 0.061(3) 0.044(2) 0.053(3) 0.076(3)
N009 0.104(4) 0.061(3) 0.040(3) 0.021(2) 0.018(2) 0.046(3)
N00A 0.094(3) 0.062(3) 0.064(3) 0.036(2) 0.047(3) 0.051(3)
O00B 0.112(4) 0.053(3) 0.085(3) 0.007(2) 0.010(3) -0.007(2)
C00C 0.044(2) 0.050(3) 0.039(3) 0.019(2) 0.019(2) 0.018(2)
C00D 0.058(3) 0.045(3) 0.037(3) 0.015(2) 0.020(2) 0.018(2)
C00E 0.040(2) 0.057(3) 0.045(3) 0.019(2) 0.015(2) 0.017(2)
C00F 0.047(3) 0.053(3) 0.046(3) 0.021(2) 0.021(2) 0.022(2)
C00G 0.042(2) 0.046(3) 0.048(3) 0.018(2) 0.016(2) 0.016(2)
C00H 0.051(3) 0.052(3) 0.052(3) 0.023(2) 0.022(2) 0.019(2)
C00I 0.060(3) 0.052(3) 0.042(3) 0.025(2) 0.013(2) 0.024(2)
C00J 0.042(2) 0.064(3) 0.058(3) 0.013(3) 0.019(2) 0.021(2)
C00K 0.047(3) 0.079(4) 0.046(3) 0.028(3) 0.015(2) 0.024(3)
C00L 0.052(3) 0.043(3) 0.063(3) 0.022(2) 0.032(2) 0.021(2)
C00M 0.061(3) 0.050(3) 0.054(3) 0.027(3) 0.013(2) 0.014(2)
C00N 0.073(3) 0.045(3) 0.053(3) 0.026(2) 0.030(3) 0.027(2)
C00O 0.078(3) 0.047(3) 0.048(3) 0.021(2) 0.030(3) 0.024(3)
C00P 0.057(3) 0.057(3) 0.076(4) 0.036(3) 0.025(3) 0.024(2)
C00Q 0.070(3) 0.070(4) 0.051(3) 0.034(3) 0.024(3) 0.036(3)
C00R 0.052(3) 0.106(5) 0.050(3) 0.033(3) 0.022(2) 0.043(3)
C00S 0.061(3) 0.084(4) 0.077(4) 0.054(4) 0.031(3) 0.040(3)
O00T 0.129(5) 0.067(4) 0.159(6) -0.024(4) -0.020(4) 0.018(3)
C00U 0.065(3) 0.049(3) 0.078(4) 0.018(3) 0.022(3) 0.016(3)
C00V 0.065(3) 0.050(3) 0.072(4) 0.008(3) 0.023(3) 0.011(3)
C00X 0.063(4) 0.050(4) 0.109(6) 0.002(4) 0.018(4) 0.012(3)
C00Y 0.142(6) 0.054(4) 0.077(4) 0.036(3) 0.053(4) 0.040(4)
O00Z 0.115(5) 0.137(6) 0.120(5) 0.030(4) 0.025(4) 0.015(4)
C010 0.071(4) 0.108(6) 0.083(5) 0.027(4) 0.030(4) 0.032(4)
C011 0.091(5) 0.052(4) 0.126(7) 0.038(4) 0.019(4) 0.019(3)
C012 0.075(4) 0.099(5) 0.045(3) 0.017(3) 0.003(3) 0.029(3)
C013 0.086(5) 0.086(5) 0.083(5) 0.007(4) 0.007(4) 0.004(4)
C014 0.068(4) 0.144(7) 0.058(4) 0.034(4) 0.007(3) 0.038(4)
C015 0.114(8) 0.100(7) 0.36(2) 0.081(11) -0.122(11) -0.005(6)
C016 0.155(10) 0.129(9) 0.115(9) -0.036(7) 0.025(7) 0.020(7)

loop_
_atom_type_symbol
_atom_type_description
_atom_type_scat_dispersion_real
_atom_type_scat_dispersion_imag
_atom_type_scat_source
C C 0.0033 0.0016 'International Tables Vol C Tables 4.2.6.8 and 6.1.1.4'
H H 0.0000 0.0000 'International Tables Vol C Tables 4.2.6.8 and 6.1.1.4'
N N 0.0061 0.0033 'International Tables Vol C Tables 4.2.6.8 and 6.1.1.4'
O O 0.0106 0.0060 'International Tables Vol C Tables 4.2.6.8 and 6.1.1.4'
P P 0.1023 0.0942 'International Tables Vol C Tables 4.2.6.8 and 6.1.1.4'

loop_
_geom_angle_atom_site_label_1
_geom_angle_atom_site_label_2
_geom_angle_atom_site_label_3
_geom_angle
_geom_angle_site_symmetry_1
_geom_angle_site_symmetry_3
_geom_angle_publ_flag
O004 P001 O005 113.6(2) . . ?
O004 P001 O006 115.8(2) . . ?
O005 P001 O006 99.6(2) . . ?
O004 P001 N00A 111.9(2) . . ?
O005 P001 N00A 110.5(3) . . ?
O006 P001 N00A 104.5(2) . . ?
O008 P002 W 117.3(3) . . ?
O008 P002 N009 113.5(3) . . ?
W P002 N009 115.6(3) . . ?
O008 P002 O00Z 112.4(4) . . ?
W P002 O00Z 97.6(4) . . ?
N009 P002 O00Z 97.2(4) . . ?
C00V O003 C00E 121.4(4) . . ?
C013 O005 P001 119.2(4) . . ?
C010 O006 P001 120.7(4) . . ?
C00J O007 C00X 119.5(5) . . ?
C00I N009 P002 123.3(4) . . ?
C00I N009 H009 118.4 . . ?
P002 N009 H009 118.4 . . ?
C00N N00A P001 124.8(3) . . ?
C00N N00A H00A 117.6 . . ?
P001 N00A H00A 117.6 . . ?
C00E C00C C00D 117.2(4) . . ?
C00E C00C C00G 119.3(5) . . ?
C00D C00C C00G 123.5(4) . . ?
C00O C00D C00C 121.8(5) . . ?
C00O C00D H00D 119.1 . . ?
C00C C00D H00D 119.1 . . ?
O003 C00E C00C 121.1(4) . . ?
O003 C00E C00K 115.3(5) . . ?
C00C C00E C00K 123.6(5) . . ?
C00H C00F C00J 117.2(5) . . ?
C00H C00F C00L 125.1(5) . . ?
C00J C00F C00L 117.8(5) . . ?
C00M C00G C00C 118.8(5) . . ?
C00M C00G C00I 122.8(4) . . ?
C00C C00G C00I 118.4(4) . . ?
C00F C00H C00P 122.5(5) . . ?
C00F C00H H00H 118.7 . . ?
C00P C00H H00H 118.7 . . ?
N009 C00I C00G 113.9(4) . . ?
N009 C00I H00A 108.8 . . ?
C00G C00I H00A 108.8 . . ?
N009 C00I H00B 108.8 . . ?
C00G C00I H00B 108.8 . . ?
H00A C00I H00B 107.7 . . ?
C00R C00J O007 115.7(5) . . ?
C00R C00J C00F 122.7(5) . . ?
O007 C00J C00F 121.5(5) . . ?
C00E C00K C00Q 116.5(5) . . ?
C00E C00K C012 122.5(6) . . ?
C00Q C00K C012 121.0(5) . . ?
C00U C00L C00F 119.9(5) . . ?
C00U C00L C00N 121.5(5) . . ?
C00F C00L C00N 118.6(4) . . ?
C00G C00M C00V 121.3(5) . . ?
C00G C00M H00M 119.4 . . ?
C00V C00M H00M 119.4 . . ?
N00A C00N C00L 114.9(5) . . ?
N00A C00N H00C 108.6 . . ?
C00L C00N H00C 108.5 . . ?
N00A C00N H00D 108.5 . . ?
C00L C00N H00D 108.5 . . ?
H00C C00N H00D 107.5 . . ?
C00D C00O C00Q 119.1(5) . . ?
C00D C00O C00Y 119.1(5) . . ?
C00Q C00O C00Y 121.7(5) . . ?
C00H C00P C00S 117.5(6) . . ?
C00H C00P C011 122.3(6) . . ?
C00S C00P C011 120.2(5) . . ?
C00O C00Q C00K 121.8(5) . . ?
C00O C00Q H00Q 119.1 . . ?
C00K C00Q H00Q 119.1 . . ?
C00J C00R C00S 116.9(5) . . ?
C00J C00R C014 120.1(6) . . ?
C00S C00R C014 123.0(6) . . ?
C00R C00S C00P 123.1(5) . . ?
C00R C00S H00S 118.4 . . ?
C00P C00S H00S 118.4 . . ?
C00L C00U C00X 122.4(6) . . ?
C00L C00U H00U 118.8 . . ?
C00X C00U H00U 118.8 . . ?
O00B C00V O003 117.2(6) . . ?
O00B C00V C00M 124.8(6) . . ?
O003 C00V C00M 118.0(5) . . ?
O00T C00X C00U 126.0(8) . . ?
O00T C00X O007 115.0(8) . . ?
C00U C00X O007 118.9(5) . . ?
C00O C00Y H00A 109.5 . . ?
C00O C00Y H00B 109.5 . . ?
H00A C00Y H00B 109.5 . . ?
C00O C00Y H00C 109.5 . . ?
H00A C00Y H00C 109.5 . . ?
H00B C00Y H00C 109.5 . . ?
C016 O00Z P002 118.4(6) . . ?
O006 C010 H01A 109.5 . . ?
O006 C010 H01B 109.5 . . ?
H01A C010 H01B 109.5 . . ?
O006 C010 H01C 109.5 . . ?
H01A C010 H01C 109.5 . . ?
H01B C010 H01C 109.5 . . ?
C00P C011 H01D 109.5 . . ?
C00P C011 H01E 109.4 . . ?
H01D C011 H01E 109.5 . . ?
C00P C011 H01F 109.5 . . ?
H01D C011 H01F 109.5 . . ?
H01E C011 H01F 109.5 . . ?
C00K C012 H01G 109.5 . . ?
C00K C012 H01H 109.5 . . ?
H01G C012 H01H 109.5 . . ?
C00K C012 H01I 109.5 . . ?
H01G C012 H01I 109.5 . . ?
H01H C012 H01I 109.5 . . ?
O005 C013 H01J 109.4 . . ?
O005 C013 H01K 109.4 . . ?
H01J C013 H01K 109.5 . . ?
O005 C013 H01L 109.5 . . ?
H01J C013 H01L 109.5 . . ?
H01K C013 H01L 109.5 . . ?
C00R C014 H01A 109.5 . . ?
C00R C014 H01B 109.5 . . ?
H01A C014 H01B 109.5 . . ?
C00R C014 H01C 109.5 . . ?
H01A C014 H01C 109.5 . . ?
H01B C014 H01C 109.5 . . ?
W C015 H01M 109.9 . . ?
W C015 H01N 109.6 . . ?
H01M C015 H01N 109.1 . . ?
W C015 H01O 109.8 . . ?
H01M C015 H01O 109.2 . . ?
H01N C015 H01O 109.2 . . ?
O00Z C016 H01P 109.5 . . ?
O00Z C016 H01Q 109.5 . . ?
H01P C016 H01Q 109.5 . . ?
O00Z C016 H01R 109.5 . . ?
H01P C016 H01R 109.5 . . ?
H01Q C016 H01R 109.5 . . ?
C015 W P002 110.3(8) . . ?

loop_
_geom_bond_atom_site_label_1
_geom_bond_atom_site_label_2
_geom_bond_distance
_geom_bond_site_symmetry_2
_geom_bond_publ_flag
P001 O004 1.458(4) . ?
P001 O005 1.560(4) . ?
P001 O006 1.573(4) . ?
P001 N00A 1.616(4) . ?
P002 O008 1.455(4) . ?
P002 W 1.464(6) . ?
P002 N009 1.569(5) . ?
P002 O00Z 1.728(8) . ?
O003 C00V 1.363(7) . ?
O003 C00E 1.371(6) . ?
O005 C013 1.458(8) . ?
O006 C010 1.450(8) . ?
O007 C00J 1.380(7) . ?
O007 C00X 1.409(9) . ?
N009 C00I 1.458(6) . ?
N009 H009 0.8800 . ?
N00A C00N 1.445(6) . ?
N00A H00A 0.8800 . ?
O00B C00V 1.203(7) . ?
C00C C00E 1.379(7) . ?
C00C C00D 1.409(7) . ?
C00C C00G 1.437(6) . ?
C00D C00O 1.376(7) . ?
C00D H00D 0.9500 . ?
C00E C00K 1.401(7) . ?
C00F C00H 1.377(7) . ?
C00F C00J 1.402(8) . ?
C00F C00L 1.442(7) . ?
C00G C00M 1.348(7) . ?
C00G C00I 1.506(7) . ?
C00H C00P 1.383(7) . ?
C00H H00H 0.9500 . ?
C00I H00A 0.9900 . ?
C00I H00B 0.9900 . ?
C00J C00R 1.388(8) . ?
C00K C00Q 1.408(8) . ?
C00K C012 1.467(8) . ?
C00L C00U 1.340(8) . ?
C00L C00N 1.502(8) . ?
C00M C00V 1.452(8) . ?
C00M H00M 0.9500 . ?
C00N H00C 0.9900 . ?
C00N H00D 0.9900 . ?
C00O C00Q 1.388(8) . ?
C00O C00Y 1.551(8) . ?
C00P C00S 1.390(9) . ?
C00P C011 1.495(9) . ?
C00Q H00Q 0.9500 . ?
C00R C00S 1.373(9) . ?
C00R C014 1.504(9) . ?
C00S H00S 0.9500 . ?
O00T C00X 1.225(8) . ?
C00U C00X 1.396(10) . ?
C00U H00U 0.9500 . ?
C00Y H00A 0.9800 . ?
C00Y H00B 0.9800 . ?
C00Y H00C 0.9800 . ?
O00Z C016 1.403(9) . ?
C010 H01A 0.9800 . ?
C010 H01B 0.9800 . ?
C010 H01C 0.9800 . ?
C011 H01D 0.9800 . ?
C011 H01E 0.9800 . ?
C011 H01F 0.9800 . ?
C012 H01G 0.9800 . ?
C012 H01H 0.9800 . ?
C012 H01I 0.9800 . ?
C013 H01J 0.9800 . ?
C013 H01K 0.9800 . ?
C013 H01L 0.9800 . ?
C014 H01A 0.9800 . ?
C014 H01B 0.9800 . ?
C014 H01C 0.9800 . ?
C015 W 1.406(12) . ?
C015 H01M 0.9829 . ?
C015 H01N 0.9829 . ?
C015 H01O 0.9829 . ?
C016 H01P 0.9800 . ?
C016 H01Q 0.9800 . ?
C016 H01R 0.9800 . ?

loop_
_geom_torsion_atom_site_label_1
_geom_torsion_atom_site_label_2
_geom_torsion_atom_site_label_3
_geom_torsion_atom_site_label_4
_geom_torsion
_geom_torsion_site_symmetry_1
_geom_torsion_site_symmetry_2
_geom_torsion_site_symmetry_3
_geom_torsion_site_symmetry_4
_geom_torsion_publ_flag
O004 P001 O005 C013 53.5(5) . . . . ?
O006 P001 O005 C013 177.3(5) . . . . ?
N00A P001 O005 C013 -73.2(5) . . . . ?
O004 P001 O006 C010 67.7(5) . . . . ?
O005 P001 O006 C010 -54.5(5) . . . . ?
N00A P001 O006 C010 -168.7(5) . . . . ?
O008 P002 N009 C00I 179.5(4) . . . . ?
W P002 N009 C00I 39.9(6) . . . . ?
O00Z P002 N009 C00I -62.2(5) . . . . ?
O004 P001 N00A C00N 165.6(5) . . . . ?
O005 P001 N00A C00N -66.8(5) . . . . ?
O006 P001 N00A C00N 39.5(6) . . . . ?
C00E C00C C00D C00O 1.4(7) . . . . ?
C00G C00C C00D C00O -178.8(4) . . . . ?
C00V O003 C00E C00C 1.9(7) . . . . ?
C00V O003 C00E C00K -179.3(4) . . . . ?
C00D C00C C00E O003 179.6(4) . . . . ?
C00G C00C C00E O003 -0.2(6) . . . . ?
C00D C00C C00E C00K 0.9(7) . . . . ?
C00G C00C C00E C00K -178.9(4) . . . . ?
C00E C00C C00G C00M -1.8(7) . . . . ?
C00D C00C C00G C00M 178.5(4) . . . . ?
C00E C00C C00G C00I 178.7(4) . . . . ?
C00D C00C C00G C00I -1.1(7) . . . . ?
C00J C00F C00H C00P 1.4(7) . . . . ?
C00L C00F C00H C00P -178.2(4) . . . . ?
P002 N009 C00I C00G -148.8(4) . . . . ?
C00M C00G C00I N009 -1.0(7) . . . . ?
C00C C00G C00I N009 178.5(4) . . . . ?
C00X O007 C00J C00R -177.9(5) . . . . ?
C00X O007 C00J C00F 2.0(7) . . . . ?
C00H C00F C00J C00R -1.3(7) . . . . ?
C00L C00F C00J C00R 178.3(4) . . . . ?
C00H C00F C00J O007 178.8(4) . . . . ?
C00L C00F C00J O007 -1.6(7) . . . . ?
O003 C00E C00K C00Q 179.3(4) . . . . ?
C00C C00E C00K C00Q -1.9(7) . . . . ?
O003 C00E C00K C012 -0.4(7) . . . . ?
C00C C00E C00K C012 178.4(5) . . . . ?
C00H C00F C00L C00U 179.1(5) . . . . ?
C00J C00F C00L C00U -0.5(7) . . . . ?
C00H C00F C00L C00N -2.3(7) . . . . ?
C00J C00F C00L C00N 178.1(4) . . . . ?
C00C C00G C00M C00V 2.0(7) . . . . ?
C00I C00G C00M C00V -178.4(5) . . . . ?
P001 N00A C00N C00L -108.4(5) . . . . ?
C00U C00L C00N N00A 0.4(7) . . . . ?
C00F C00L C00N N00A -178.2(4) . . . . ?
C00C C00D C00O C00Q -2.5(7) . . . . ?
C00C C00D C00O C00Y 179.5(5) . . . . ?
C00F C00H C00P C00S -2.0(8) . . . . ?
C00F C00H C00P C011 178.2(5) . . . . ?
C00D C00O C00Q C00K 1.4(8) . . . . ?
C00Y C00O C00Q C00K 179.3(5) . . . . ?
C00E C00K C00Q C00O 0.8(8) . . . . ?
C012 C00K C00Q C00O -179.6(5) . . . . ?
O007 C00J C00R C00S -178.2(4) . . . . ?
C00F C00J C00R C00S 1.9(7) . . . . ?
O007 C00J C00R C014 0.1(7) . . . . ?
C00F C00J C00R C014 -179.7(5) . . . . ?
C00J C00R C00S C00P -2.7(8) . . . . ?
C014 C00R C00S C00P 179.0(5) . . . . ?
C00H C00P C00S C00R 2.7(8) . . . . ?
C011 C00P C00S C00R -177.5(6) . . . . ?
C00F C00L C00U C00X 2.1(8) . . . . ?
C00N C00L C00U C00X -176.4(5) . . . . ?
C00E O003 C00V O00B 177.5(5) . . . . ?
C00E O003 C00V C00M -1.6(7) . . . . ?
C00G C00M C00V O00B -179.5(6) . . . . ?
C00G C00M C00V O003 -0.4(8) . . . . ?
C00L C00U C00X O00T -179.8(7) . . . . ?
C00L C00U C00X O007 -1.7(9) . . . . ?
C00J O007 C00X O00T 177.9(6) . . . . ?
C00J O007 C00X C00U -0.4(8) . . . . ?
O008 P002 O00Z C016 -58.6(8) . . . . ?
W P002 O00Z C016 65.2(8) . . . . ?
N009 P002 O00Z C016 -177.7(7) . . . . ?
O008 P002 W C015 -59.5(9) . . . . ?
N009 P002 W C015 78.6(9) . . . . ?
O00Z P002 W C015 -179.5(8) . . . . ?
